data_7223174
loop_
_publ_author_name
'Sun, Hao-Ling'
'Jia, Li'
'Wang, Zhenqiang'

_publ_section_title
;
 Crystal structures and luminescent properties of new lanthanide(III)
 complexes derived from 2-phenyl-4-pyrimidinecarboxylate
;
_journal_name_full 'RSC Adv.'
_journal_paper_doi 10.1039/C5RA21607A
_journal_year 2015
_chemical_formula_sum 'C22 H16.67 N4 O5.33 Tb0.67'
_chemical_formula_weight 528.34
_chemical_name_systematic
; 
 ? 
;
_space_group_IT_number 14
_symmetry_cell_setting monoclinic
_symmetry_space_group_name_Hall '-P 2ybc'
_symmetry_space_group_name_H-M 'P 1 21/c 1'
_atom_sites_solution_hydrogens geom
_atom_sites_solution_primary direct
_atom_sites_solution_secondary difmap
_audit_creation_method SHELXL-97
_audit_update_record
;
2015-08-24 deposited with the CCDC.
2015-11-04 downloaded from the CCDC.
;
_cell_angle_alpha 90.00
_cell_angle_beta 104.730(2)
_cell_angle_gamma 90.00
_cell_formula_units_Z 6
_cell_length_a 15.860(2)
_cell_length_b 22.849(3)
_cell_length_c 8.889(1)
_cell_measurement_reflns_used 5611
_cell_measurement_temperature 296(2)
_cell_measurement_theta_max 27.10
_cell_measurement_theta_min 2.66
_cell_volume 3115.4(7)
_computing_cell_refinement 'Bruker SMART'
_computing_data_collection 'Bruker SMART'
_computing_data_reduction 'Bruker SMART'
_computing_molecular_graphics 'Bruker SHELXTL'
_computing_publication_material 'Bruker SHELXTL'
_computing_structure_refinement 'Bruker SHELXTL'
_computing_structure_solution 'Bruker SHELXTL'
_diffrn_ambient_temperature 296(2)
_diffrn_measured_fraction_theta_full 0.986
_diffrn_measured_fraction_theta_max 0.986
_diffrn_measurement_device_type 'CCD area detector'
_diffrn_measurement_method 'phi and omega scans'
_diffrn_radiation_monochromator graphite
_diffrn_radiation_source 'fine-focus sealed tube'
_diffrn_radiation_type MoK\a
_diffrn_radiation_wavelength 0.71073
_diffrn_reflns_av_R_equivalents 0.0360
_diffrn_reflns_av_sigmaI/netI 0.0458
_diffrn_reflns_limit_h_max 20
_diffrn_reflns_limit_h_min -19
_diffrn_reflns_limit_k_max 27
_diffrn_reflns_limit_k_min -29
_diffrn_reflns_limit_l_max 11
_diffrn_reflns_limit_l_min -11
_diffrn_reflns_number 18881
_diffrn_reflns_theta_full 27.71
_diffrn_reflns_theta_max 27.71
_diffrn_reflns_theta_min 1.60
_exptl_absorpt_coefficient_mu 2.333
_exptl_absorpt_correction_T_max 0.9125
_exptl_absorpt_correction_T_min 0.6788
_exptl_absorpt_correction_type multi-scan
_exptl_absorpt_process_details SADABS
_exptl_crystal_colour colorless
_exptl_crystal_density_diffrn 1.690
_exptl_crystal_density_method 'not measured'
_exptl_crystal_description needle
_exptl_crystal_F_000 1576
_exptl_crystal_size_max 0.18
_exptl_crystal_size_mid 0.10
_exptl_crystal_size_min 0.04
_refine_diff_density_max 0.637
_refine_diff_density_min -0.588
_refine_diff_density_rms 0.097
_refine_ls_extinction_method none
_refine_ls_goodness_of_fit_ref 1.039
_refine_ls_hydrogen_treatment mixed
_refine_ls_matrix_type full
_refine_ls_number_parameters 446
_refine_ls_number_reflns 7200
_refine_ls_number_restraints 6
_refine_ls_restrained_S_all 1.039
_refine_ls_R_factor_all 0.0424
_refine_ls_R_factor_gt 0.0294
_refine_ls_shift/su_max 0.001
_refine_ls_shift/su_mean 0.000
_refine_ls_structure_factor_coef Fsqd
_refine_ls_weighting_details 'calc w=1/[\s^2^(Fo^2^)+(0.0248P)^2^+0.9179P] where P=(Fo^2^+2Fc^2^)/3'
_refine_ls_weighting_scheme calc
_refine_ls_wR_factor_gt 0.0625
_refine_ls_wR_factor_ref 0.0669
_reflns_number_gt 5777
_reflns_number_total 7200
_reflns_threshold_expression >2sigma(I)
_cod_data_source_file c5ra21607a2.cif
_cod_data_source_block 2
_cod_depositor_comments
;
The following automatic conversions were performed:

'_symmetry_cell_setting' value 'Monoclinic' changed to 'monoclinic'
according to
/usr/data/users/saulius/crontab/automatic-downloads/rss-feeds/RSC/lib/dictionaries/cif_core.dic
dictionary named 'cif_core.dic' version 2.4.2 from 2011-04-26.

'_exptl_absorpt_correction_type' value 'Multi-scan' changed to
'multi-scan' according to
/usr/data/users/saulius/crontab/automatic-downloads/rss-feeds/RSC/lib/dictionaries/cif_core.dic
dictionary named 'cif_core.dic' version 2.4.2 from 2011-04-26.

Automatic conversion script
Id: cif_fix_values 3271 2015-04-21 07:52:19Z andrius 
;
_cod_original_cell_volume 3115.4(6)
_cod_original_sg_symbol_H-M P2(1)/c
_cod_database_code 7223174

loop_
_symmetry_equiv_pos_as_xyz
'x, y, z'
'-x, y+1/2, -z+1/2'
'-x, -y, -z'
'x, -y-1/2, z-1/2'

loop_
_atom_site_label
_atom_site_type_symbol
_atom_site_fract_x
_atom_site_fract_y
_atom_site_fract_z
_atom_site_U_iso_or_equiv
_atom_site_adp_type
_atom_site_occupancy
_atom_site_symmetry_multiplicity
_atom_site_calc_flag
_atom_site_refinement_flags
C1 C 0.3346(2) 0.22249(16) 0.5660(4) 0.0320(8) Uani 1 1 d .
C2 C 0.2412(2) 0.20006(14) 0.5118(4) 0.0296(7) Uani 1 1 d .
C3 C 0.1810(2) 0.20995(16) 0.5966(4) 0.0384(9) Uani 1 1 d .
H3 H 0.1961 0.2288 0.6925 0.046 Uiso 1 1 calc R
C4 C 0.0971(3) 0.19040(18) 0.5321(5) 0.0482(10) Uani 1 1 d .
H4 H 0.0556 0.1954 0.5886 0.058 Uiso 1 1 calc R
C5 C 0.1361(2) 0.15707(15) 0.3216(4) 0.0345(8) Uani 1 1 d .
C6 C 0.1109(2) 0.13191(16) 0.1614(4) 0.0378(8) Uani 1 1 d .
C7 C 0.0337(3) 0.1020(2) 0.1063(6) 0.0666(14) Uani 1 1 d .
H7 H -0.0032 0.0955 0.1708 0.080 Uiso 1 1 calc R
C8 C 0.0114(3) 0.0817(3) -0.0456(6) 0.0818(17) Uani 1 1 d .
H8 H -0.0399 0.0605 -0.0813 0.098 Uiso 1 1 calc R
C9 C 0.0627(3) 0.0920(2) -0.1424(5) 0.0686(15) Uani 1 1 d .
H9 H 0.0458 0.0791 -0.2450 0.082 Uiso 1 1 calc R
C10 C 0.1392(3) 0.1213(2) -0.0898(5) 0.0547(11) Uani 1 1 d .
H10 H 0.1751 0.1279 -0.1561 0.066 Uiso 1 1 calc R
C11 C 0.1637(3) 0.14125(16) 0.0617(4) 0.0419(9) Uani 1 1 d .
H11 H 0.2162 0.1611 0.0970 0.050 Uiso 1 1 calc R
C12 C 0.4744(2) 0.15712(14) 0.9568(4) 0.0272(7) Uani 1 1 d .
C13 C 0.4573(2) 0.09764(14) 0.8796(4) 0.0285(7) Uani 1 1 d .
C14 C 0.4948(3) 0.08181(16) 0.7626(4) 0.0414(9) Uani 1 1 d .
H14 H 0.5275 0.1080 0.7207 0.050 Uiso 1 1 calc R
C15 C 0.4814(3) 0.02518(17) 0.7107(4) 0.0456(10) Uani 1 1 d .
H15 H 0.5098 0.0122 0.6374 0.055 Uiso 1 1 calc R
C16 C 0.3919(2) 0.00844(14) 0.8676(4) 0.0302(7) Uani 1 1 d .
C17 C 0.3298(2) -0.02977(14) 0.9196(4) 0.0322(8) Uani 1 1 d .
C18 C 0.2718(2) -0.00552(16) 0.9939(4) 0.0414(9) Uani 1 1 d .
H18 H 0.2728 0.0346 1.0118 0.050 Uiso 1 1 calc R
C19 C 0.2123(3) -0.03996(18) 1.0421(5) 0.0514(11) Uani 1 1 d .
H19 H 0.1717 -0.0229 1.0880 0.062 Uiso 1 1 calc R
C20 C 0.2131(3) -0.09980(18) 1.0220(5) 0.0504(10) Uani 1 1 d .
H20 H 0.1734 -0.1233 1.0552 0.060 Uiso 1 1 calc R
C21 C 0.2722(3) -0.12444(16) 0.9535(5) 0.0500(10) Uani 1 1 d .
H21 H 0.2742 -0.1649 0.9439 0.060 Uiso 1 1 calc R
C22 C 0.3293(3) -0.08984(15) 0.8980(4) 0.0411(9) Uani 1 1 d .
H22 H 0.3672 -0.1069 0.8463 0.049 Uiso 1 1 calc R
C23 C 0.6295(2) 0.26649(13) 1.1948(4) 0.0245(7) Uani 1 1 d .
C24 C 0.7206(2) 0.28575(14) 1.1942(4) 0.0278(7) Uani 1 1 d .
C25 C 0.7929(2) 0.25272(16) 1.2632(4) 0.0391(9) Uani 1 1 d .
H25 H 0.7891 0.2201 1.3238 0.047 Uiso 1 1 calc R
C26 C 0.8711(3) 0.27060(19) 1.2373(5) 0.0513(11) Uani 1 1 d .
H26 H 0.9201 0.2473 1.2749 0.062 Uiso 1 1 calc R
C27 C 0.8080(2) 0.35140(16) 1.1119(4) 0.0353(8) Uani 1 1 d .
C28 C 0.8171(2) 0.40974(17) 1.0442(4) 0.0390(9) Uani 1 1 d .
C29 C 0.8819(3) 0.4196(2) 0.9679(5) 0.0538(11) Uani 1 1 d .
H29 H 0.9194 0.3897 0.9560 0.065 Uiso 1 1 calc R
C30 C 0.8896(4) 0.4750(2) 0.9098(6) 0.0734(15) Uani 1 1 d .
H30 H 0.9322 0.4820 0.8568 0.088 Uiso 1 1 calc R
C31 C 0.8358(4) 0.5194(2) 0.9291(6) 0.0741(16) Uani 1 1 d .
H31 H 0.8430 0.5566 0.8915 0.089 Uiso 1 1 calc R
C32 C 0.7706(3) 0.50958(19) 1.0041(5) 0.0623(13) Uani 1 1 d .
H32 H 0.7333 0.5397 1.0159 0.075 Uiso 1 1 calc R
C33 C 0.7618(3) 0.45456(17) 1.0610(5) 0.0480(10) Uani 1 1 d .
H33 H 0.7181 0.4475 1.1114 0.058 Uiso 1 1 calc R
Tb1 Tb 0.482601(10) 0.296796(6) 0.836977(16) 0.02200(5) Uani 1 1 d .
N1 N 0.21991(17) 0.17170(13) 0.3758(3) 0.0314(6) Uani 1 1 d .
N2 N 0.07276(19) 0.16496(15) 0.3939(4) 0.0462(8) Uani 1 1 d .
N3 N 0.40589(18) 0.06142(11) 0.9336(3) 0.0286(6) Uani 1 1 d .
N4 N 0.4298(2) -0.01205(12) 0.7596(3) 0.0378(7) Uani 1 1 d .
N5 N 0.72841(17) 0.33578(12) 1.1200(3) 0.0288(6) Uani 1 1 d .
N6 N 0.8799(2) 0.31949(15) 1.1612(4) 0.0467(8) Uani 1 1 d .
O1 O 0.34846(16) 0.25805(11) 0.6757(3) 0.0425(6) Uani 1 1 d .
O2 O 0.38688(16) 0.20429(12) 0.4953(3) 0.0439(6) Uani 1 1 d .
O3 O 0.48910(18) 0.19706(10) 0.8734(3) 0.0405(6) Uani 1 1 d .
O4 O 0.47480(17) 0.16029(10) 1.0959(3) 0.0386(6) Uani 1 1 d .
O5 O 0.56845(14) 0.28781(10) 1.0937(2) 0.0301(5) Uani 1 1 d .
O6 O 0.62252(15) 0.23064(10) 1.2970(3) 0.0331(5) Uani 1 1 d .
O7 O 0.56821(15) 0.38331(10) 0.9150(3) 0.0320(5) Uani 1 1 d D
H7C H 0.577(2) 0.4137(13) 0.850(4) 0.068(7) Uiso 1 1 d D
H7D H 0.6215(17) 0.3723(16) 0.979(4) 0.068(7) Uiso 1 1 d D
O8 O 0.38178(17) 0.38333(12) 0.7890(3) 0.0460(7) Uani 1 1 d D
H8C H 0.3273(17) 0.3695(17) 0.796(4) 0.068(7) Uiso 1 1 d D
H8D H 0.375(2) 0.3961(18) 0.687(3) 0.068(7) Uiso 1 1 d D

loop_
_atom_site_aniso_label
_atom_site_aniso_U_11
_atom_site_aniso_U_22
_atom_site_aniso_U_33
_atom_site_aniso_U_23
_atom_site_aniso_U_13
_atom_site_aniso_U_12
C1 0.0293(18) 0.044(2) 0.0228(17) 0.0027(15) 0.0062(14) -0.0083(16)
C2 0.0303(18) 0.0327(18) 0.0269(16) 0.0020(15) 0.0096(14) -0.0015(15)
C3 0.034(2) 0.048(2) 0.0355(19) -0.0058(18) 0.0139(16) -0.0033(18)
C4 0.035(2) 0.070(3) 0.046(2) -0.008(2) 0.0204(18) -0.0054(19)
C5 0.0289(19) 0.0362(19) 0.039(2) 0.0015(17) 0.0089(15) -0.0033(16)
C6 0.0304(19) 0.038(2) 0.042(2) -0.0057(17) 0.0036(16) 0.0004(16)
C7 0.040(2) 0.090(4) 0.071(3) -0.027(3) 0.015(2) -0.018(2)
C8 0.040(3) 0.108(4) 0.089(4) -0.056(4) 0.002(3) -0.019(3)
C9 0.050(3) 0.093(4) 0.051(3) -0.034(3) -0.007(2) 0.016(3)
C10 0.055(3) 0.064(3) 0.042(2) -0.011(2) 0.006(2) 0.006(2)
C11 0.043(2) 0.040(2) 0.040(2) -0.0054(18) 0.0070(18) -0.0023(18)
C12 0.0321(18) 0.0226(16) 0.0272(17) -0.0027(14) 0.0081(14) -0.0017(14)
C13 0.0382(19) 0.0239(17) 0.0227(16) -0.0038(13) 0.0062(14) -0.0020(14)
C14 0.058(3) 0.037(2) 0.037(2) -0.0086(17) 0.0258(19) -0.0131(18)
C15 0.063(3) 0.041(2) 0.042(2) -0.0160(19) 0.031(2) -0.006(2)
C16 0.0337(19) 0.0245(17) 0.0319(18) -0.0007(14) 0.0075(15) 0.0010(14)
C17 0.0343(19) 0.0279(18) 0.0323(18) 0.0005(15) 0.0045(15) -0.0029(15)
C18 0.042(2) 0.032(2) 0.052(2) -0.0009(18) 0.0159(19) -0.0009(17)
C19 0.047(3) 0.046(2) 0.067(3) 0.003(2) 0.024(2) -0.001(2)
C20 0.051(3) 0.053(3) 0.050(2) 0.007(2) 0.018(2) -0.014(2)
C21 0.068(3) 0.027(2) 0.056(3) 0.0016(18) 0.018(2) -0.0094(19)
C22 0.049(2) 0.0280(19) 0.049(2) -0.0043(17) 0.0175(19) -0.0004(17)
C23 0.0311(18) 0.0199(16) 0.0238(16) -0.0045(13) 0.0097(14) -0.0005(13)
C24 0.0294(17) 0.0276(18) 0.0254(16) 0.0003(14) 0.0054(13) -0.0019(14)
C25 0.033(2) 0.038(2) 0.044(2) 0.0088(18) 0.0057(16) -0.0019(17)
C26 0.031(2) 0.053(3) 0.066(3) 0.012(2) 0.0046(19) 0.0028(19)
C27 0.033(2) 0.042(2) 0.0300(18) 0.0017(16) 0.0070(15) -0.0077(17)
C28 0.036(2) 0.044(2) 0.035(2) 0.0034(17) 0.0032(16) -0.0168(17)
C29 0.046(2) 0.064(3) 0.054(3) 0.006(2) 0.018(2) -0.018(2)
C30 0.079(4) 0.077(4) 0.071(3) 0.021(3) 0.032(3) -0.030(3)
C31 0.096(4) 0.056(3) 0.069(3) 0.017(3) 0.018(3) -0.036(3)
C32 0.080(3) 0.043(3) 0.061(3) 0.001(2) 0.012(3) -0.015(2)
C33 0.054(3) 0.042(2) 0.045(2) 0.0030(19) 0.008(2) -0.020(2)
Tb1 0.02595(9) 0.02118(8) 0.01956(8) 0.00112(7) 0.00702(6) 0.00025(7)
N1 0.0244(15) 0.0397(17) 0.0308(15) -0.0017(13) 0.0084(12) -0.0077(13)
N2 0.0292(17) 0.067(2) 0.0455(19) -0.0066(18) 0.0146(14) -0.0060(16)
N3 0.0378(16) 0.0211(14) 0.0273(14) -0.0025(12) 0.0092(12) -0.0003(12)
N4 0.0477(19) 0.0301(16) 0.0379(17) -0.0123(14) 0.0151(15) -0.0065(14)
N5 0.0281(15) 0.0285(15) 0.0284(15) -0.0003(12) 0.0048(12) -0.0070(12)
N6 0.0294(17) 0.056(2) 0.054(2) 0.0115(18) 0.0101(15) -0.0074(15)
O1 0.0354(14) 0.0519(16) 0.0376(14) -0.0122(13) 0.0045(11) -0.0053(12)
O2 0.0296(13) 0.0726(19) 0.0318(13) -0.0052(14) 0.0118(11) -0.0101(13)
O3 0.0673(18) 0.0230(13) 0.0362(14) 0.0010(11) 0.0224(13) -0.0047(12)
O4 0.0671(18) 0.0281(13) 0.0235(12) -0.0078(11) 0.0167(12) -0.0061(12)
O5 0.0279(12) 0.0365(13) 0.0243(12) 0.0045(10) 0.0036(10) -0.0018(10)
O6 0.0343(13) 0.0328(13) 0.0340(13) 0.0091(11) 0.0118(11) 0.0003(11)
O7 0.0357(13) 0.0241(12) 0.0354(13) 0.0054(11) 0.0078(11) -0.0017(10)
O8 0.0433(16) 0.0464(16) 0.0473(16) 0.0016(14) 0.0094(13) 0.0133(13)

loop_
_atom_type_symbol
_atom_type_description
_atom_type_scat_dispersion_real
_atom_type_scat_dispersion_imag
_atom_type_scat_source
C C 0.0033 0.0016 'International Tables Vol C Tables 4.2.6.8 and 6.1.1.4'
H H 0.0000 0.0000 'International Tables Vol C Tables 4.2.6.8 and 6.1.1.4'
N N 0.0061 0.0033 'International Tables Vol C Tables 4.2.6.8 and 6.1.1.4'
O O 0.0106 0.0060 'International Tables Vol C Tables 4.2.6.8 and 6.1.1.4'
Tb Tb -0.1723 4.1537 'International Tables Vol C Tables 4.2.6.8 and 6.1.1.4'

loop_
_geom_angle_atom_site_label_1
_geom_angle_atom_site_label_2
_geom_angle_atom_site_label_3
_geom_angle
_geom_angle_site_symmetry_1
_geom_angle_site_symmetry_3
O2 C1 O1 127.7(3) . .
O2 C1 C2 116.8(3) . .
O1 C1 C2 115.5(3) . .
N1 C2 C3 121.5(3) . .
N1 C2 C1 116.8(3) . .
C3 C2 C1 121.6(3) . .
C2 C3 C4 116.6(3) . .
C2 C3 H3 121.7 . .
C4 C3 H3 121.7 . .
N2 C4 C3 123.3(3) . .
N2 C4 H4 118.4 . .
C3 C4 H4 118.4 . .
N2 C5 N1 126.5(3) . .
N2 C5 C6 117.3(3) . .
N1 C5 C6 116.1(3) . .
C7 C6 C11 118.5(4) . .
C7 C6 C5 121.9(4) . .
C11 C6 C5 119.5(3) . .
C6 C7 C8 119.7(4) . .
C6 C7 H7 120.1 . .
C8 C7 H7 120.1 . .
C9 C8 C7 121.2(4) . .
C9 C8 H8 119.4 . .
C7 C8 H8 119.4 . .
C8 C9 C10 119.8(4) . .
C8 C9 H9 120.1 . .
C10 C9 H9 120.1 . .
C9 C10 C11 120.2(4) . .
C9 C10 H10 119.9 . .
C11 C10 H10 119.9 . .
C10 C11 C6 120.5(4) . .
C10 C11 H11 119.7 . .
C6 C11 H11 119.7 . .
O3 C12 O4 127.1(3) . .
O3 C12 C13 115.5(3) . .
O4 C12 C13 117.4(3) . .
N3 C13 C14 122.1(3) . .
N3 C13 C12 116.7(3) . .
C14 C13 C12 121.2(3) . .
C13 C14 C15 116.3(3) . .
C13 C14 H14 121.8 . .
C15 C14 H14 121.8 . .
N4 C15 C14 123.4(3) . .
N4 C15 H15 118.3 . .
C14 C15 H15 118.3 . .
N3 C16 N4 125.0(3) . .
N3 C16 C17 116.6(3) . .
N4 C16 C17 118.3(3) . .
C18 C17 C22 118.9(3) . .
C18 C17 C16 119.5(3) . .
C22 C17 C16 121.6(3) . .
C19 C18 C17 120.9(4) . .
C19 C18 H18 119.6 . .
C17 C18 H18 119.6 . .
C18 C19 C20 119.7(4) . .
C18 C19 H19 120.1 . .
C20 C19 H19 120.1 . .
C21 C20 C19 119.8(4) . .
C21 C20 H20 120.1 . .
C19 C20 H20 120.1 . .
C20 C21 C22 120.7(4) . .
C20 C21 H21 119.7 . .
C22 C21 H21 119.7 . .
C21 C22 C17 119.9(3) . .
C21 C22 H22 120.1 . .
C17 C22 H22 120.1 . .
O5 C23 O6 125.9(3) . .
O5 C23 C24 117.0(3) . .
O6 C23 C24 117.1(3) . .
N5 C24 C25 121.0(3) . .
N5 C24 C23 117.2(3) . .
C25 C24 C23 121.8(3) . .
C24 C25 C26 116.4(3) . .
C24 C25 H25 121.8 . .
C26 C25 H25 121.8 . .
N6 C26 C25 123.2(4) . .
N6 C26 H26 118.4 . .
C25 C26 H26 118.4 . .
N5 C27 N6 125.5(3) . .
N5 C27 C28 117.0(3) . .
N6 C27 C28 117.5(3) . .
C33 C28 C29 120.1(4) . .
C33 C28 C27 119.5(3) . .
C29 C28 C27 120.3(4) . .
C30 C29 C28 118.6(5) . .
C30 C29 H29 120.7 . .
C28 C29 H29 120.7 . .
C31 C30 C29 121.1(4) . .
C31 C30 H30 119.5 . .
C29 C30 H30 119.5 . .
C30 C31 C32 120.5(4) . .
C30 C31 H31 119.8 . .
C32 C31 H31 119.8 . .
C33 C32 C31 119.0(5) . .
C33 C32 H32 120.5 . .
C31 C32 H32 120.5 . .
C32 C33 C28 120.8(4) . .
C32 C33 H33 119.6 . .
C28 C33 H33 119.6 . .
O3 Tb1 O2 85.23(9) . 4_566
O3 Tb1 O4 122.41(8) . 4_565
O2 Tb1 O4 132.28(9) 4_566 4_565
O3 Tb1 O5 77.45(8) . .
O2 Tb1 O5 73.55(8) 4_566 .
O4 Tb1 O5 144.25(8) 4_565 .
O3 Tb1 O7 140.71(9) . .
O2 Tb1 O7 104.09(9) 4_566 .
O4 Tb1 O7 79.22(8) 4_565 .
O5 Tb1 O7 69.25(8) . .
O3 Tb1 O1 73.80(9) . .
O2 Tb1 O1 75.05(9) 4_566 .
O4 Tb1 O1 77.02(9) 4_565 .
O5 Tb1 O1 138.67(8) . .
O7 Tb1 O1 145.44(8) . .
O3 Tb1 O6 75.74(8) . 4_565
O2 Tb1 O6 148.63(8) 4_566 4_565
O4 Tb1 O6 79.06(8) 4_565 4_565
O5 Tb1 O6 78.06(8) . 4_565
O7 Tb1 O6 77.46(8) . 4_565
O1 Tb1 O6 121.43(8) . 4_565
O3 Tb1 O8 143.90(9) . .
O2 Tb1 O8 67.93(9) 4_566 .
O4 Tb1 O8 68.28(9) 4_565 .
O5 Tb1 O8 114.87(8) . .
O7 Tb1 O8 71.90(9) . .
O1 Tb1 O8 76.15(9) . .
O6 Tb1 O8 138.43(9) 4_565 .
C5 N1 C2 116.5(3) . .
C4 N2 C5 115.4(3) . .
C13 N3 C16 116.9(3) . .
C15 N4 C16 115.9(3) . .
C27 N5 C24 117.5(3) . .
C27 N6 C26 115.8(3) . .
C1 O1 Tb1 131.2(2) . .
C1 O2 Tb1 160.4(3) . 4_565
C12 O3 Tb1 143.9(2) . .
C12 O4 Tb1 158.3(2) . 4_566
C23 O5 Tb1 152.9(2) . .
C23 O6 Tb1 122.1(2) . 4_566
Tb1 O7 H7C 127(2) . .
Tb1 O7 H7D 108(2) . .
H7C O7 H7D 109(2) . .
Tb1 O8 H8C 106(3) . .
Tb1 O8 H8D 109(3) . .
H8C O8 H8D 107(2) . .

loop_
_geom_bond_atom_site_label_1
_geom_bond_atom_site_label_2
_geom_bond_distance
_geom_bond_site_symmetry_2
C1 O2 1.233(4) .
C1 O1 1.245(4) .
C1 C2 1.525(5) .
C2 N1 1.337(4) .
C2 C3 1.378(5) .
C3 C4 1.383(5) .
C3 H3 0.9300 .
C4 N2 1.325(5) .
C4 H4 0.9300 .
C5 N2 1.335(4) .
C5 N1 1.336(4) .
C5 C6 1.493(5) .
C6 C7 1.379(5) .
C6 C11 1.382(5) .
C7 C8 1.387(6) .
C7 H7 0.9300 .
C8 C9 1.347(7) .
C8 H8 0.9300 .
C9 C10 1.360(6) .
C9 H9 0.9300 .
C10 C11 1.381(5) .
C10 H10 0.9300 .
C11 H11 0.9300 .
C12 O3 1.235(4) .
C12 O4 1.237(4) .
C12 C13 1.516(4) .
C13 N3 1.334(4) .
C13 C14 1.372(5) .
C14 C15 1.372(5) .
C14 H14 0.9300 .
C15 N4 1.327(4) .
C15 H15 0.9300 .
C16 N3 1.339(4) .
C16 N4 1.341(4) .
C16 C17 1.474(5) .
C17 C18 1.378(5) .
C17 C22 1.386(5) .
C18 C19 1.378(5) .
C18 H18 0.9300 .
C19 C20 1.380(5) .
C19 H19 0.9300 .
C20 C21 1.363(5) .
C20 H20 0.9300 .
C21 C22 1.384(5) .
C21 H21 0.9300 .
C22 H22 0.9300 .
C23 O5 1.241(4) .
C23 O6 1.249(4) .
C23 C24 1.511(4) .
C24 N5 1.341(4) .
C24 C25 1.379(5) .
C25 C26 1.380(5) .
C25 H25 0.9300 .
C26 N6 1.332(5) .
C26 H26 0.9300 .
C27 N5 1.331(4) .
C27 N6 1.331(5) .
C27 C28 1.484(5) .
C28 C33 1.380(5) .
C28 C29 1.388(5) .
C29 C30 1.382(6) .
C29 H29 0.9300 .
C30 C31 1.366(7) .
C30 H30 0.9300 .
C31 C32 1.384(7) .
C31 H31 0.9300 .
C32 C33 1.375(5) .
C32 H32 0.9300 .
C33 H33 0.9300 .
Tb1 O3 2.300(2) .
Tb1 O2 2.318(2) 4_566
Tb1 O4 2.331(2) 4_565
Tb1 O5 2.350(2) .
Tb1 O7 2.398(2) .
Tb1 O1 2.411(2) .
Tb1 O6 2.417(2) 4_565
Tb1 O8 2.510(3) .
O2 Tb1 2.318(2) 4_565
O4 Tb1 2.331(2) 4_566
O6 Tb1 2.417(2) 4_566
O7 H7C 0.940(18) .
O7 H7D 0.926(18) .
O8 H8C 0.937(18) .
O8 H8D 0.932(18) .
